data_2218477
loop_
_publ_author_name
'Hoch, Constantin'
'Simon, Arndt'

_publ_section_title
;
 Hexaaquadibromidoeuropium(III) bromide, [EuBr~2~(H~2~O)~6~]Br
;
_journal_coeditor_code MG2051
_journal_issue 6
_journal_name_full 'Acta Crystallographica Section E'
_journal_page_first i35
_journal_paper_doi 10.1107/S1600536808014359
_journal_volume 64
_journal_year 2008
_chemical_formula_iupac '[Eu Br2 (H2 O)6] Br'
_chemical_formula_moiety 'Br2 Eu H12 O6 +, Br -'
_chemical_formula_sum 'Br3 Eu H12 O6'
_chemical_formula_weight 499.79
_chemical_name_common
;
Europium(III) bromide hexahydrate
;
_chemical_name_systematic
;
Hexaaquadibromidoeuropium(III) bromide
;
_space_group_IT_number 13
_symmetry_cell_setting monoclinic
_symmetry_space_group_name_Hall '-P 2yc'
_symmetry_space_group_name_H-M 'P 1 2/c 1'
_atom_sites_solution_hydrogens difmap
_atom_sites_solution_primary direct
_atom_sites_solution_secondary difmap
_cell_angle_alpha 90.00
_cell_angle_beta 127.077(5)
_cell_angle_gamma 90.00
_cell_formula_units_Z 2
_cell_length_a 8.1672(7)
_cell_length_b 6.7538(4)
_cell_length_c 12.5451(10)
_cell_measurement_reflns_used 10367
_cell_measurement_temperature 293(2)
_cell_measurement_theta_max 32.13
_cell_measurement_theta_min 3.02
_cell_volume 552.08(8)
_computing_cell_refinement 'X-AREA (Stoe & Cie, 2006)'
_computing_data_collection 'X-AREA (Stoe & Cie, 2006)'
_computing_data_reduction 'X-AREA (Stoe & Cie, 2006)'
_computing_molecular_graphics 'DRAWXTL (Finger <i>et al.</i>,  2007)'
_computing_publication_material 'PLATON (Spek, 2003)'
_computing_structure_refinement 'SHELXL97 (Sheldrick, 2008)'
_computing_structure_solution 'SHELXS97 (Sheldrick, 2008)'
_diffrn_ambient_temperature 293(2)
_diffrn_measured_fraction_theta_full 1.000
_diffrn_measured_fraction_theta_max 1.000
_diffrn_measurement_device_type 'Stoe IPDSII'
_diffrn_measurement_method
;
\w scans (in two runs with \f~1~ = 0\% and \f~2~ = 90\%)
;
_diffrn_radiation_monochromator graphite
_diffrn_radiation_source 'fine-focus sealed tube'
_diffrn_radiation_type MoK\a
_diffrn_radiation_wavelength 0.71073
_diffrn_reflns_av_R_equivalents 0.0666
_diffrn_reflns_av_sigmaI/netI 0.0367
_diffrn_reflns_limit_h_max 11
_diffrn_reflns_limit_h_min -11
_diffrn_reflns_limit_k_max 9
_diffrn_reflns_limit_k_min -9
_diffrn_reflns_limit_l_max 17
_diffrn_reflns_limit_l_min -17
_diffrn_reflns_number 10921
_diffrn_reflns_theta_full 30.00
_diffrn_reflns_theta_max 30.00
_diffrn_reflns_theta_min 3.02
_exptl_absorpt_coefficient_mu 16.520
_exptl_absorpt_correction_T_max 0.1547
_exptl_absorpt_correction_T_min 0.0654
_exptl_absorpt_correction_type numerical
_exptl_absorpt_process_details
;
[X-RED (Stoe & Cie, 2001) and X-SHAPE (Stoe & Cie, 1999)]
;
_exptl_crystal_colour 'clear colourless'
_exptl_crystal_density_diffrn 3.006
_exptl_crystal_density_method 'not measured'
_exptl_crystal_description 'irregular polyhedron'
_exptl_crystal_F_000 456
_exptl_crystal_size_max 0.25
_exptl_crystal_size_mid 0.24
_exptl_crystal_size_min 0.18
_refine_diff_density_max 1.140
_refine_diff_density_min -1.103
_refine_ls_extinction_coef 0.0409(10)
_refine_ls_extinction_expression Fc^*^=kFc[1+0.001xFc^2^\l^3^/sin(2\q)]^-1/4^
_refine_ls_extinction_method 'SHELXL97 (Sheldrick, 2008)'
_refine_ls_goodness_of_fit_ref 1.111
_refine_ls_hydrogen_treatment refall
_refine_ls_matrix_type full
_refine_ls_number_parameters 72
_refine_ls_number_reflns 1613
_refine_ls_number_restraints 0
_refine_ls_restrained_S_all 1.111
_refine_ls_R_factor_all 0.0378
_refine_ls_R_factor_gt 0.0281
_refine_ls_shift/su_max 0.000
_refine_ls_shift/su_mean 0.000
_refine_ls_structure_factor_coef Fsqd
_refine_ls_weighting_details 'calc w=1/[\s^2^(Fo^2^)+(0.0169P)^2^] where P=(Fo^2^+2Fc^2^)/3'
_refine_ls_weighting_scheme calc
_refine_ls_wR_factor_gt 0.0471
_refine_ls_wR_factor_ref 0.0488
_reflns_number_gt 1397
_reflns_number_total 1613
_reflns_threshold_expression I>2s(I)
_cod_data_source_file mg2051.cif
_cod_data_source_block I
_cod_original_sg_symbol_H-M 'P 2/c'
_cod_database_code 2218477
_cod_database_fobs_code 2218477

loop_
_symmetry_equiv_pos_site_id
_symmetry_equiv_pos_as_xyz
1 x,y,z
2 -x,y,1/2-z
3 -x,-y,-z
4 x,-y,1/2+z

loop_
_atom_site_aniso_label
_atom_site_aniso_U_11
_atom_site_aniso_U_22
_atom_site_aniso_U_33
_atom_site_aniso_U_12
_atom_site_aniso_U_13
_atom_site_aniso_U_23
Eu1 0.01680(10) 0.01800(10) 0.01720(10) 0.000 0.01090(10) 0.000
Br1 0.0295(2) 0.0293(2) 0.0266(3) 0.0027(2) 0.0152(2) 0.0066(2)
Br2 0.0294(3) 0.0360(3) 0.0327(4) 0.000 0.0202(3) 0.000
O1 0.0233(13) 0.0385(17) 0.0256(18) 0.0036(12) 0.0102(13) 0.0084(14)
O2 0.0316(15) 0.0367(17) 0.0355(19) -0.0076(13) 0.0254(15) -0.0055(14)
O3 0.0308(15) 0.0302(15) 0.042(2) -0.0035(13) 0.0229(16) -0.0106(14)

loop_
_atom_site_type_symbol
_atom_site_label
_atom_site_fract_x
_atom_site_fract_y
_atom_site_fract_z
_atom_site_U_iso_or_equiv
_atom_site_thermal_displace_type
_atom_site_occupancy
Eu Eu1 0.50000 0.16454(4) 0.25000 0.01700(10) Uani 1.000
Br Br1 0.70613(6) -0.15845(7) 0.44669(4) 0.02950(10) Uani 1.000
Br Br2 0.00000 0.63151(9) 0.25000 0.0318(2) Uani 1.000
O O1 0.1772(5) 0.3097(5) 0.0676(3) 0.0320(7) Uani 1.000
O O2 0.2413(5) 0.0620(5) 0.2757(4) 0.0313(7) Uani 1.000
O O3 0.4434(5) 0.4262(5) 0.3524(4) 0.0335(7) Uani 1.000
H H11 0.148(11) 0.336(10) -0.006(4) 0.06(2) Uiso 1.000
H H12 0.072(9) 0.258(14) 0.050(10) 0.10(3) Uiso 1.000
H H21 0.253(12) 0.098(11) 0.342(5) 0.07(2) Uiso 1.000
H H22 0.183(11) -0.046(6) 0.253(9) 0.09(3) Uiso 1.000
H H31 0.518(10) 0.526(7) 0.376(8) 0.08(2) Uiso 1.000
H H32 0.321(5) 0.456(12) 0.315(8) 0.09(3) Uiso 1.000

loop_
_atom_type_symbol
_atom_type_description
_atom_type_scat_dispersion_real
_atom_type_scat_dispersion_imag
_atom_type_scat_source
Eu Eu -0.1578 3.6682 'International Tables Vol C Tables 4.2.6.8 and 6.1.1.4'
Br Br -0.2901 2.4595 'International Tables Vol C Tables 4.2.6.8 and 6.1.1.4'
O O 0.0106 0.0060 'International Tables Vol C Tables 4.2.6.8 and 6.1.1.4'
H H 0.0000 0.0000 'International Tables Vol C Tables 4.2.6.8 and 6.1.1.4'

loop_
_geom_angle_atom_site_label_1
_geom_angle_atom_site_label_2
_geom_angle_atom_site_label_3
_geom_angle_site_symmetry_1
_geom_angle_site_symmetry_3
_geom_angle
_geom_angle_publ_flag
Br1 Eu1 O1 . . 146.89(8) yes
Br1 Eu1 O1 2_655 2_655 146.89(8) yes
Br1 Eu1 O1 . 2_655 76.21(9) yes
Br1 Eu1 O1 2_655 . 76.21(9) yes
Br1 Eu1 O2 . . 77.33(8) yes
Br1 Eu1 O2 2_655 2_655 77.33(8) yes
Br1 Eu1 O2 . 2_655 78.22(8) yes
Br1 Eu1 O2 2_655 . 78.22(8) yes
Br1 Eu1 O3 . . 107.21(9) yes
Br1 Eu1 O3 2_655 2_655 107.21(9) yes
Br1 Eu1 O3 . 2_655 143.18(8) yes
Br1 Eu1 O3 2_655 . 143.18(8) yes
Br1 Eu1 Br1 . 2_655 84.41(2) yes
O1 Eu1 O1 . 2_655 132.3(2) yes
O2 Eu1 O2 . 2_655 146.8(2) yes
O3 Eu1 O3 . 2_655 84.5(2) yes
O1 Eu1 O2 . . 72.60(10) yes
O1 Eu1 O2 2_655 2_655 72.60(10) yes
O1 Eu1 O2 . 2_655 122.00(10) yes
O1 Eu1 O2 2_655 . 122.00(10) yes
O1 Eu1 O3 . . 75.80(10) yes
O1 Eu1 O3 2_655 2_655 75.80(10) yes
O1 Eu1 O3 . 2_655 69.30(10) yes
O1 Eu1 O3 2_655 . 69.30(10) yes
O2 Eu1 O3 . . 70.90(10) yes
O2 Eu1 O3 2_655 2_655 70.90(10) yes
O2 Eu1 O3 . 2_655 138.60(10) yes
O2 Eu1 O3 2_655 . 138.60(10) yes
H11 O1 H12 . . 104(8) yes
H21 O2 H22 . . 107(8) yes
H31 O3 H32 . . 112(8) yes

loop_
_geom_bond_atom_site_label_1
_geom_bond_atom_site_label_2
_geom_bond_site_symmetry_2
_geom_bond_distance
_geom_bond_publ_flag
Eu1 Br1 . 2.9449(5) yes
Eu1 Br1 2_655 2.9449(5) yes
Eu1 O1 . 2.424(3) yes
Eu1 O1 2_655 2.424(3) yes
Eu1 O2 . 2.422(3) yes
Eu1 O2 2_655 2.422(3) yes
Eu1 O3 . 2.388(3) yes
Eu1 O3 2_655 2.388(3) yes
O1 H11 . 0.82(2) yes
O1 H12 . 0.83(2) yes
O2 H21 . 0.82(2) yes
O2 H22 . 0.82(2) yes
O3 H31 . 0.83(2) yes
O3 H32 . 0.83(2) yes

loop_
_geom_hbond_atom_site_label_D
_geom_hbond_atom_site_label_H
_geom_hbond_atom_site_label_A
_geom_hbond_site_symmetry_A
_geom_hbond_distance_DH
_geom_hbond_distance_HA
_geom_hbond_distance_DA
_geom_hbond_angle_DHA
_geom_hbond_publ_flag
O1 H11 Br2 3_565 0.83(2) 2.53(8) 3.343(4) 168(6) yes
O1 H12 Br1 4_454 0.83(2) 2.52(13) 3.333(4) 165(6) yes
O2 H21 Br1 3_656 0.82(2) 2.49(10) 3.307(4) 172(6) yes
O2 H22 Br2 1_545 0.83(2) 2.63(11) 3.417(4) 161(6) yes
O3 H31 Br1 1_565 0.83(2) 2.46(8) 3.288(4) 173(6) yes
O3 H32 Br2 . 0.83(2) 2.52(11) 3.328(5) 163(6) yes
